data_7118144
loop_
_publ_author_name
'Maeda, Hiromitsu'
'Fukui, Ayaka'
'Yamakado, Ryohei'
'Yasuda, Nobuhiro'

_publ_section_title
;
 Dipyrrolyphenol as a precursor of \p-electronic anion that forms ion
 pairs with cations.
;
_journal_issue 99
_journal_name_full 'Chemical communications (Cambridge, England)'
_journal_page_first 17572
_journal_page_last 17575
_journal_paper_doi 10.1039/c5cc07493b
_journal_volume 51
_journal_year 2015
_chemical_formula_moiety 'C14 H10 N3 O3, C16 H36 N'
_chemical_formula_sum 'C30 H46 N4 O3'
_chemical_formula_weight 510.71
_chemical_name_systematic
; 
 ? 
;
_space_group_IT_number 14
_symmetry_cell_setting monoclinic
_symmetry_Int_Tables_number 14
_symmetry_space_group_name_Hall '-P 2ybc'
_symmetry_space_group_name_H-M 'P 1 21/c 1'
_atom_sites_solution_hydrogens geom
_atom_sites_solution_primary direct
_atom_sites_solution_secondary difmap
_audit_creation_method SHELXL-97
_audit_update_record
;
2015-08-25 deposited with the CCDC.
2015-10-14 downloaded from the CCDC.
;
_cell_angle_alpha 90.00
_cell_angle_beta 105.390(5)
_cell_angle_gamma 90.00
_cell_formula_units_Z 4
_cell_length_a 18.1094(17)
_cell_length_b 8.5397(8)
_cell_length_c 19.1583(17)
_cell_measurement_reflns_used 5816
_cell_measurement_temperature 93(2)
_cell_measurement_theta_max 68.1
_cell_measurement_theta_min 4.8
_cell_volume 2856.6(5)
_computing_structure_refinement 'SHELXL-97 (Sheldrick, 1997)'
_computing_structure_solution 'SHELXS-97 (Sheldrick, 1990)'
_diffrn_ambient_temperature 93(2)
_diffrn_detector_area_resol_mean 10.0
_diffrn_measured_fraction_theta_full 0.991
_diffrn_measured_fraction_theta_max 0.991
_diffrn_measurement_device_type 'Rigaku RAXIS-RAPID II'
_diffrn_measurement_method \w
_diffrn_radiation_monochromator graphite
_diffrn_radiation_source 'fine-focus sealed tube'
_diffrn_radiation_type CuK\a
_diffrn_radiation_wavelength 1.54187
_diffrn_reflns_av_R_equivalents 0.0778
_diffrn_reflns_av_sigmaI/netI 0.0772
_diffrn_reflns_limit_h_max 20
_diffrn_reflns_limit_h_min -20
_diffrn_reflns_limit_k_max 9
_diffrn_reflns_limit_k_min -9
_diffrn_reflns_limit_l_max 22
_diffrn_reflns_limit_l_min -22
_diffrn_reflns_number 28318
_diffrn_reflns_theta_full 63.00
_diffrn_reflns_theta_max 63.00
_diffrn_reflns_theta_min 4.79
_exptl_absorpt_coefficient_mu 0.606
_exptl_absorpt_correction_T_max 0.9940
_exptl_absorpt_correction_T_min 0.9092
_exptl_absorpt_correction_type multi-scan
_exptl_absorpt_process_details
; Higashi, T. (1995). Program for 
 Absorption Correction.
 Rigaku Corporation, Tokyo, Japan.
;
_exptl_crystal_colour red
_exptl_crystal_density_diffrn 1.188
_exptl_crystal_density_method 'not measured'
_exptl_crystal_description prism
_exptl_crystal_F_000 1112
_exptl_crystal_size_max 0.16
_exptl_crystal_size_mid 0.09
_exptl_crystal_size_min 0.01
_refine_diff_density_max 0.259
_refine_diff_density_min -0.380
_refine_diff_density_rms 0.068
_refine_ls_extinction_method none
_refine_ls_goodness_of_fit_ref 1.013
_refine_ls_hydrogen_treatment constr
_refine_ls_matrix_type full
_refine_ls_number_parameters 334
_refine_ls_number_reflns 4566
_refine_ls_number_restraints 0
_refine_ls_restrained_S_all 1.013
_refine_ls_R_factor_all 0.1500
_refine_ls_R_factor_gt 0.0853
_refine_ls_shift/su_max 0.000
_refine_ls_shift/su_mean 0.000
_refine_ls_structure_factor_coef Fsqd
_refine_ls_weighting_details 'calc w=1/[\s^2^(Fo^2^)+(0.1500P)^2^+0.0000P] where P=(Fo^2^+2Fc^2^)/3'
_refine_ls_weighting_scheme calc
_refine_ls_wR_factor_gt 0.2005
_refine_ls_wR_factor_ref 0.2749
_reflns_number_gt 2115
_reflns_number_total 4566
_reflns_threshold_expression >2sigma(I)
_cod_data_source_file c5cc07493b2.cif
_cod_data_source_block 40418m
_cod_original_sg_symbol_H-M 'P 21/c'
_cod_database_code 7118144

loop_
_symmetry_equiv_pos_as_xyz
'x, y, z'
'-x, y+1/2, -z+1/2'
'-x, -y, -z'
'x, -y-1/2, z-1/2'

loop_
_atom_site_label
_atom_site_type_symbol
_atom_site_fract_x
_atom_site_fract_y
_atom_site_fract_z
_atom_site_U_iso_or_equiv
_atom_site_adp_type
_atom_site_occupancy
_atom_site_symmetry_multiplicity
_atom_site_calc_flag
_atom_site_refinement_flags
O1 O 0.16751(15) 0.6278(3) 0.30037(15) 0.0629(8) Uani 1 1 d .
O2 O 0.29841(16) 0.9192(3) 0.06053(15) 0.0685(9) Uani 1 1 d .
O3 O 0.20077(18) 0.7920(4) -0.00730(17) 0.0750(9) Uani 1 1 d .
N1 N 0.3023(2) 0.7321(4) 0.38200(19) 0.0599(10) Uani 1 1 d .
H1 H 0.2594 0.6923 0.3874 0.072 Uiso 1 1 calc R
N2 N 0.03512(19) 0.5091(4) 0.21744(18) 0.0620(10) Uani 1 1 d .
H2 H 0.0513 0.5468 0.2616 0.074 Uiso 1 1 calc R
N3 N 0.2420(2) 0.8301(4) 0.0540(2) 0.0655(10) Uani 1 1 d .
N4 N -0.25078(18) 0.7251(4) 0.08738(18) 0.0584(9) Uani 1 1 d .
C1 C 0.3660(3) 0.7600(5) 0.4370(3) 0.0648(12) Uani 1 1 d .
H3 H 0.3717 0.7392 0.4869 0.078 Uiso 1 1 calc R
C2 C 0.4207(3) 0.8239(5) 0.4075(3) 0.0649(12) Uani 1 1 d .
H4 H 0.4708 0.8557 0.4332 0.078 Uiso 1 1 calc R
C3 C 0.3886(3) 0.8336(5) 0.3316(2) 0.0640(12) Uani 1 1 d .
H5 H 0.4133 0.8731 0.2972 0.077 Uiso 1 1 calc R
C4 C 0.3147(2) 0.7750(4) 0.3166(2) 0.0576(11) Uani 1 1 d .
C5 C 0.2239(2) 0.7721(5) 0.1176(2) 0.0589(11) Uani 1 1 d .
C6 C 0.2746(2) 0.8019(4) 0.1847(2) 0.0573(11) Uani 1 1 d .
H6 H 0.3204 0.8588 0.1876 0.069 Uiso 1 1 calc R
C7 C 0.2585(2) 0.7491(4) 0.2467(2) 0.0557(11) Uani 1 1 d .
C8 C 0.1871(2) 0.6689(4) 0.2435(3) 0.0597(11) Uani 1 1 d .
C9 C 0.1376(2) 0.6325(4) 0.1714(2) 0.0574(11) Uani 1 1 d .
C10 C 0.1569(2) 0.6877(4) 0.1109(2) 0.0573(11) Uani 1 1 d .
H7 H 0.1240 0.6678 0.0642 0.069 Uiso 1 1 calc R
C11 C 0.0692(2) 0.5380(5) 0.1621(2) 0.0592(11) Uani 1 1 d .
C12 C 0.0267(2) 0.4565(5) 0.1027(2) 0.0646(12) Uani 1 1 d .
H8 H 0.0366 0.4527 0.0564 0.078 Uiso 1 1 calc R
C13 C -0.0343(2) 0.3790(5) 0.1226(3) 0.0643(12) Uani 1 1 d .
H9 H -0.0727 0.3152 0.0923 0.077 Uiso 1 1 calc R
C14 C -0.0269(2) 0.4144(5) 0.1942(3) 0.0638(12) Uani 1 1 d .
H10 H -0.0594 0.3789 0.2224 0.077 Uiso 1 1 calc R
C15 C -0.2869(2) 0.6074(4) 0.0295(2) 0.0618(11) Uani 1 1 d .
H11 H -0.3227 0.5419 0.0478 0.074 Uiso 1 1 calc R
H12 H -0.2460 0.5377 0.0219 0.074 Uiso 1 1 calc R
C16 C -0.3301(2) 0.6743(5) -0.0435(2) 0.0661(12) Uani 1 1 d .
H13 H -0.3746 0.7357 -0.0380 0.079 Uiso 1 1 calc R
H14 H -0.2961 0.7454 -0.0615 0.079 Uiso 1 1 calc R
C17 C -0.3573(3) 0.5439(5) -0.0971(2) 0.0856(15) Uani 1 1 d .
H15 H -0.3901 0.4724 -0.0779 0.103 Uiso 1 1 calc R
H16 H -0.3122 0.4833 -0.1019 0.103 Uiso 1 1 calc R
C18 C -0.4016(3) 0.5991(6) -0.1714(2) 0.0833(15) Uani 1 1 d .
H17 H -0.4190 0.5083 -0.2027 0.125 Uiso 1 1 calc R
H18 H -0.3686 0.6646 -0.1923 0.125 Uiso 1 1 calc R
H19 H -0.4461 0.6602 -0.1673 0.125 Uiso 1 1 calc R
C19 C -0.3106(2) 0.8375(5) 0.1012(2) 0.0600(11) Uani 1 1 d .
H20 H -0.2851 0.9064 0.1421 0.072 Uiso 1 1 calc R
H21 H -0.3283 0.9049 0.0579 0.072 Uiso 1 1 calc R
C20 C -0.3806(2) 0.7678(5) 0.1182(2) 0.0673(12) Uani 1 1 d .
H22 H -0.3651 0.7113 0.1649 0.081 Uiso 1 1 calc R
H23 H -0.4048 0.6915 0.0800 0.081 Uiso 1 1 calc R
C21 C -0.4376(2) 0.8943(5) 0.1224(3) 0.0720(13) Uani 1 1 d .
H24 H -0.4533 0.9491 0.0752 0.086 Uiso 1 1 calc R
H25 H -0.4124 0.9718 0.1594 0.086 Uiso 1 1 calc R
C22 C -0.5085(3) 0.8322(6) 0.1410(3) 0.0809(14) Uani 1 1 d .
H26 H -0.5429 0.9195 0.1434 0.121 Uiso 1 1 calc R
H27 H -0.4935 0.7790 0.1879 0.121 Uiso 1 1 calc R
H28 H -0.5348 0.7580 0.1036 0.121 Uiso 1 1 calc R
C23 C -0.2148(2) 0.6317(4) 0.1558(2) 0.0588(11) Uani 1 1 d .
H29 H -0.2564 0.5898 0.1751 0.071 Uiso 1 1 calc R
H30 H -0.1871 0.5413 0.1426 0.071 Uiso 1 1 calc R
C24 C -0.1598(2) 0.7227(5) 0.2154(2) 0.0648(12) Uani 1 1 d .
H31 H -0.1794 0.8306 0.2167 0.078 Uiso 1 1 calc R
H32 H -0.1095 0.7294 0.2044 0.078 Uiso 1 1 calc R
C25 C -0.1494(2) 0.6459(5) 0.2900(2) 0.0642(12) Uani 1 1 d .
H33 H -0.1465 0.5309 0.2848 0.077 Uiso 1 1 calc R
H34 H -0.1004 0.6815 0.3227 0.077 Uiso 1 1 calc R
C26 C -0.2142(3) 0.6846(5) 0.3239(3) 0.0747(13) Uani 1 1 d .
H35 H -0.2048 0.6332 0.3712 0.112 Uiso 1 1 calc R
H36 H -0.2628 0.6473 0.2923 0.112 Uiso 1 1 calc R
H37 H -0.2167 0.7982 0.3301 0.112 Uiso 1 1 calc R
C27 C -0.1922(2) 0.8250(5) 0.0647(2) 0.0588(11) Uani 1 1 d .
H38 H -0.1686 0.8966 0.1051 0.071 Uiso 1 1 calc R
H39 H -0.2193 0.8905 0.0231 0.071 Uiso 1 1 calc R
C28 C -0.1285(2) 0.7371(5) 0.0435(2) 0.0622(12) Uani 1 1 d .
H40 H -0.1503 0.6756 -0.0010 0.075 Uiso 1 1 calc R
H41 H -0.1038 0.6633 0.0826 0.075 Uiso 1 1 calc R
C29 C -0.0691(2) 0.8516(5) 0.0303(2) 0.0647(12) Uani 1 1 d .
H42 H -0.0952 0.9307 -0.0055 0.078 Uiso 1 1 calc R
H43 H -0.0326 0.7939 0.0093 0.078 Uiso 1 1 calc R
C30 C -0.0242(2) 0.9357(5) 0.0993(2) 0.0723(13) Uani 1 1 d .
H44 H 0.0128 1.0079 0.0875 0.108 Uiso 1 1 calc R
H45 H 0.0031 0.8583 0.1346 0.108 Uiso 1 1 calc R
H46 H -0.0597 0.9946 0.1200 0.108 Uiso 1 1 calc R

loop_
_atom_site_aniso_label
_atom_site_aniso_U_11
_atom_site_aniso_U_22
_atom_site_aniso_U_33
_atom_site_aniso_U_23
_atom_site_aniso_U_13
_atom_site_aniso_U_12
O1 0.0735(19) 0.0522(17) 0.065(2) 0.0044(14) 0.0220(16) -0.0033(14)
O2 0.0686(19) 0.0619(19) 0.077(2) 0.0057(15) 0.0220(16) -0.0057(16)
O3 0.080(2) 0.079(2) 0.064(2) 0.0020(16) 0.0164(18) -0.0080(17)
N1 0.066(2) 0.0467(19) 0.067(2) -0.0014(17) 0.017(2) -0.0037(17)
N2 0.068(2) 0.050(2) 0.067(2) 0.0017(17) 0.0168(19) -0.0007(17)
N3 0.067(3) 0.055(2) 0.075(3) 0.004(2) 0.019(2) 0.0011(19)
N4 0.061(2) 0.0452(19) 0.069(2) 0.0008(17) 0.0167(18) -0.0023(16)
C1 0.071(3) 0.053(3) 0.067(3) -0.011(2) 0.010(3) 0.001(2)
C2 0.066(3) 0.057(3) 0.071(3) -0.004(2) 0.016(2) -0.003(2)
C3 0.067(3) 0.055(3) 0.068(3) -0.001(2) 0.015(2) -0.002(2)
C4 0.069(3) 0.042(2) 0.063(3) 0.001(2) 0.018(2) 0.001(2)
C5 0.066(3) 0.050(2) 0.065(3) 0.008(2) 0.025(2) 0.000(2)
C6 0.062(3) 0.049(2) 0.061(3) 0.004(2) 0.017(2) -0.002(2)
C7 0.057(3) 0.045(2) 0.065(3) 0.000(2) 0.016(2) -0.0020(19)
C8 0.068(3) 0.039(2) 0.074(3) 0.001(2) 0.023(3) 0.003(2)
C9 0.060(3) 0.048(2) 0.065(3) 0.003(2) 0.017(2) -0.003(2)
C10 0.060(3) 0.044(2) 0.066(3) 0.003(2) 0.014(2) 0.001(2)
C11 0.066(3) 0.046(2) 0.065(3) 0.004(2) 0.015(2) -0.003(2)
C12 0.072(3) 0.053(2) 0.069(3) -0.003(2) 0.017(2) -0.001(2)
C13 0.069(3) 0.048(2) 0.076(3) -0.004(2) 0.018(2) 0.000(2)
C14 0.062(3) 0.049(2) 0.083(3) -0.001(2) 0.023(2) -0.005(2)
C15 0.069(3) 0.049(2) 0.064(3) -0.008(2) 0.013(2) -0.001(2)
C16 0.066(3) 0.058(3) 0.072(3) -0.001(2) 0.015(2) -0.003(2)
C17 0.114(4) 0.064(3) 0.069(3) -0.009(3) 0.007(3) -0.011(3)
C18 0.085(3) 0.096(4) 0.062(3) -0.003(3) 0.008(3) -0.014(3)
C19 0.062(3) 0.051(2) 0.069(3) -0.001(2) 0.020(2) 0.003(2)
C20 0.066(3) 0.057(3) 0.079(3) -0.002(2) 0.019(2) -0.002(2)
C21 0.067(3) 0.061(3) 0.089(3) 0.005(2) 0.023(3) 0.006(2)
C22 0.068(3) 0.085(3) 0.092(4) 0.000(3) 0.025(3) -0.004(3)
C23 0.067(3) 0.046(2) 0.059(3) 0.006(2) 0.009(2) 0.001(2)
C24 0.076(3) 0.049(2) 0.067(3) -0.003(2) 0.015(2) -0.005(2)
C25 0.074(3) 0.049(2) 0.069(3) -0.002(2) 0.017(2) -0.001(2)
C26 0.093(3) 0.058(3) 0.079(3) 0.000(2) 0.033(3) 0.001(3)
C27 0.064(3) 0.047(2) 0.066(3) 0.003(2) 0.018(2) -0.010(2)
C28 0.066(3) 0.053(2) 0.072(3) -0.006(2) 0.026(2) -0.004(2)
C29 0.074(3) 0.053(3) 0.069(3) -0.003(2) 0.023(2) -0.003(2)
C30 0.074(3) 0.065(3) 0.076(3) -0.004(2) 0.018(2) -0.011(2)

loop_
_atom_type_symbol
_atom_type_description
_atom_type_scat_dispersion_real
_atom_type_scat_dispersion_imag
_atom_type_scat_source
C C 0.0181 0.0091 'International Tables Vol C Tables 4.2.6.8 and 6.1.1.4'
H H 0.0000 0.0000 'International Tables Vol C Tables 4.2.6.8 and 6.1.1.4'
N N 0.0311 0.0180 'International Tables Vol C Tables 4.2.6.8 and 6.1.1.4'
O O 0.0492 0.0322 'International Tables Vol C Tables 4.2.6.8 and 6.1.1.4'

loop_
_geom_angle_atom_site_label_1
_geom_angle_atom_site_label_2
_geom_angle_atom_site_label_3
_geom_angle
C1 N1 C4 110.4(4)
C1 N1 H1 124.8
C4 N1 H1 124.8
C14 N2 C11 110.6(4)
C14 N2 H2 124.7
C11 N2 H2 124.7
O2 N3 O3 121.2(4)
O2 N3 C5 119.3(4)
O3 N3 C5 119.5(4)
C15 N4 C27 111.4(3)
C15 N4 C19 111.0(3)
C27 N4 C19 106.3(3)
C15 N4 C23 106.6(3)
C27 N4 C23 111.7(3)
C19 N4 C23 110.0(3)
N1 C1 C2 107.7(4)
N1 C1 H3 126.1
C2 C1 H3 126.1
C1 C2 C3 107.5(4)
C1 C2 H4 126.2
C3 C2 H4 126.2
C4 C3 C2 107.5(4)
C4 C3 H5 126.2
C2 C3 H5 126.2
N1 C4 C3 106.8(4)
N1 C4 C7 123.2(4)
C3 C4 C7 129.9(4)
C10 C5 C6 121.8(4)
C10 C5 N3 119.6(4)
C6 C5 N3 118.6(4)
C7 C6 C5 120.0(4)
C7 C6 H6 120.0
C5 C6 H6 120.0
C6 C7 C8 120.7(4)
C6 C7 C4 119.0(4)
C8 C7 C4 120.3(4)
O1 C8 C7 122.5(4)
O1 C8 C9 120.4(4)
C7 C8 C9 117.1(4)
C10 C9 C11 119.1(4)
C10 C9 C8 119.4(4)
C11 C9 C8 121.5(4)
C9 C10 C5 120.7(4)
C9 C10 H7 119.6
C5 C10 H7 119.6
C12 C11 N2 106.2(4)
C12 C11 C9 130.7(4)
N2 C11 C9 123.1(4)
C11 C12 C13 108.3(4)
C11 C12 H8 125.8
C13 C12 H8 125.8
C14 C13 C12 106.7(4)
C14 C13 H9 126.6
C12 C13 H9 126.6
N2 C14 C13 108.1(4)
N2 C14 H10 125.9
C13 C14 H10 125.9
N4 C15 C16 116.2(3)
N4 C15 H11 108.2
C16 C15 H11 108.2
N4 C15 H12 108.2
C16 C15 H12 108.2
H11 C15 H12 107.4
C17 C16 C15 110.2(3)
C17 C16 H13 109.6
C15 C16 H13 109.6
C17 C16 H14 109.6
C15 C16 H14 109.6
H13 C16 H14 108.1
C16 C17 C18 114.1(4)
C16 C17 H15 108.7
C18 C17 H15 108.7
C16 C17 H16 108.7
C18 C17 H16 108.7
H15 C17 H16 107.6
C17 C18 H17 109.5
C17 C18 H18 109.5
H17 C18 H18 109.5
C17 C18 H19 109.5
H17 C18 H19 109.5
H18 C18 H19 109.5
C20 C19 N4 117.7(3)
C20 C19 H20 107.9
N4 C19 H20 107.9
C20 C19 H21 107.9
N4 C19 H21 107.9
H20 C19 H21 107.2
C19 C20 C21 110.7(4)
C19 C20 H22 109.5
C21 C20 H22 109.5
C19 C20 H23 109.5
C21 C20 H23 109.5
H22 C20 H23 108.1
C20 C21 C22 113.3(4)
C20 C21 H24 108.9
C22 C21 H24 108.9
C20 C21 H25 108.9
C22 C21 H25 108.9
H24 C21 H25 107.7
C21 C22 H26 109.5
C21 C22 H27 109.5
H26 C22 H27 109.5
C21 C22 H28 109.5
H26 C22 H28 109.5
H27 C22 H28 109.5
C24 C23 N4 115.2(3)
C24 C23 H29 108.5
N4 C23 H29 108.5
C24 C23 H30 108.5
N4 C23 H30 108.5
H29 C23 H30 107.5
C23 C24 C25 112.1(3)
C23 C24 H31 109.2
C25 C24 H31 109.2
C23 C24 H32 109.2
C25 C24 H32 109.2
H31 C24 H32 107.9
C26 C25 C24 112.7(4)
C26 C25 H33 109.0
C24 C25 H33 109.0
C26 C25 H34 109.0
C24 C25 H34 109.0
H33 C25 H34 107.8
C25 C26 H35 109.5
C25 C26 H36 109.5
H35 C26 H36 109.5
C25 C26 H37 109.5
H35 C26 H37 109.5
H36 C26 H37 109.5
N4 C27 C28 116.0(3)
N4 C27 H38 108.3
C28 C27 H38 108.3
N4 C27 H39 108.3
C28 C27 H39 108.3
H38 C27 H39 107.4
C27 C28 C29 110.3(3)
C27 C28 H40 109.6
C29 C28 H40 109.6
C27 C28 H41 109.6
C29 C28 H41 109.6
H40 C28 H41 108.1
C28 C29 C30 113.2(4)
C28 C29 H42 108.9
C30 C29 H42 108.9
C28 C29 H43 108.9
C30 C29 H43 108.9
H42 C29 H43 107.7
C29 C30 H44 109.5
C29 C30 H45 109.5
H44 C30 H45 109.5
C29 C30 H46 109.5
H44 C30 H46 109.5
H45 C30 H46 109.5

loop_
_geom_bond_atom_site_label_1
_geom_bond_atom_site_label_2
_geom_bond_distance
O1 C8 1.281(5)
O2 N3 1.254(4)
O3 N3 1.255(4)
N1 C1 1.361(5)
N1 C4 1.380(5)
N1 H1 0.8800
N2 C14 1.359(5)
N2 C11 1.382(5)
N2 H2 0.8800
N3 C5 1.432(5)
N4 C15 1.510(5)
N4 C27 1.512(5)
N4 C19 1.523(5)
N4 C23 1.525(4)
C1 C2 1.378(6)
C1 H3 0.9500
C2 C3 1.418(6)
C2 H4 0.9500
C3 C4 1.386(6)
C3 H5 0.9500
C4 C7 1.468(5)
C5 C10 1.387(5)
C5 C6 1.390(6)
C6 C7 1.373(5)
C6 H6 0.9500
C7 C8 1.450(5)
C8 C9 1.466(6)
C9 C10 1.379(5)
C9 C11 1.450(5)
C10 H7 0.9500
C11 C12 1.381(5)
C12 C13 1.424(5)
C12 H8 0.9500
C13 C14 1.376(6)
C13 H9 0.9500
C14 H10 0.9500
C15 C16 1.521(5)
C15 H11 0.9900
C15 H12 0.9900
C16 C17 1.506(5)
C16 H13 0.9900
C16 H14 0.9900
C17 C18 1.511(5)
C17 H15 0.9900
C17 H16 0.9900
C18 H17 0.9800
C18 H18 0.9800
C18 H19 0.9800
C19 C20 1.511(5)
C19 H20 0.9900
C19 H21 0.9900
C20 C21 1.511(5)
C20 H22 0.9900
C20 H23 0.9900
C21 C22 1.515(6)
C21 H24 0.9900
C21 H25 0.9900
C22 H26 0.9800
C22 H27 0.9800
C22 H28 0.9800
C23 C24 1.514(5)
C23 H29 0.9900
C23 H30 0.9900
C24 C25 1.538(5)
C24 H31 0.9900
C24 H32 0.9900
C25 C26 1.520(6)
C25 H33 0.9900
C25 H34 0.9900
C26 H35 0.9800
C26 H36 0.9800
C26 H37 0.9800
C27 C28 1.520(6)
C27 H38 0.9900
C27 H39 0.9900
C28 C29 1.524(5)
C28 H40 0.9900
C28 H41 0.9900
C29 C30 1.535(5)
C29 H42 0.9900
C29 H43 0.9900
C30 H44 0.9800
C30 H45 0.9800
C30 H46 0.9800

loop_
_geom_hbond_atom_site_label_D
_geom_hbond_atom_site_label_H
_geom_hbond_atom_site_label_A
_geom_hbond_distance_DH
_geom_hbond_distance_HA
_geom_hbond_distance_DA
_geom_hbond_angle_DHA
_geom_hbond_site_symmetry_A
N1 H1 O1 0.88 2.09 2.678(4) 123.3 .
N1 H1 O3 0.88 2.52 3.161(5) 130.3 4_576
N2 H2 O1 0.88 2.15 2.698(4) 119.7 .

loop_
_geom_torsion_atom_site_label_1
_geom_torsion_atom_site_label_2
_geom_torsion_atom_site_label_3
_geom_torsion_atom_site_label_4
_geom_torsion
C4 N1 C1 C2 0.7(5)
N1 C1 C2 C3 -0.4(5)
C1 C2 C3 C4 0.0(5)
C1 N1 C4 C3 -0.7(4)
C1 N1 C4 C7 175.7(3)
C2 C3 C4 N1 0.4(4)
C2 C3 C4 C7 -175.7(4)
O2 N3 C5 C10 172.9(3)
O3 N3 C5 C10 -6.5(6)
O2 N3 C5 C6 -7.3(6)
O3 N3 C5 C6 173.3(4)
C10 C5 C6 C7 -0.8(6)
N3 C5 C6 C7 179.4(3)
C5 C6 C7 C8 -3.1(6)
C5 C6 C7 C4 176.9(4)
N1 C4 C7 C6 177.2(3)
C3 C4 C7 C6 -7.3(7)
N1 C4 C7 C8 -2.8(6)
C3 C4 C7 C8 172.8(4)
C6 C7 C8 O1 -174.9(4)
C4 C7 C8 O1 5.1(6)
C6 C7 C8 C9 6.5(6)
C4 C7 C8 C9 -173.6(3)
O1 C8 C9 C10 175.3(3)
C7 C8 C9 C10 -6.1(5)
O1 C8 C9 C11 -5.4(6)
C7 C8 C9 C11 173.3(4)
C11 C9 C10 C5 -176.9(4)
C8 C9 C10 C5 2.4(6)
C6 C5 C10 C9 1.2(6)
N3 C5 C10 C9 -179.1(4)
C14 N2 C11 C12 -0.6(4)
C14 N2 C11 C9 -178.5(3)
C10 C9 C11 C12 18.6(6)
C8 C9 C11 C12 -160.7(4)
C10 C9 C11 N2 -164.0(4)
C8 C9 C11 N2 16.7(6)
N2 C11 C12 C13 0.7(4)
C9 C11 C12 C13 178.4(4)
C11 C12 C13 C14 -0.6(4)
C11 N2 C14 C13 0.2(5)
C12 C13 C14 N2 0.2(4)
C27 N4 C15 C16 -60.7(5)
C19 N4 C15 C16 57.4(5)
C23 N4 C15 C16 177.2(4)
N4 C15 C16 C17 175.4(4)
C15 C16 C17 C18 179.4(4)
C15 N4 C19 C20 53.2(5)
C27 N4 C19 C20 174.4(3)
C23 N4 C19 C20 -64.5(4)
N4 C19 C20 C21 -173.9(4)
C19 C20 C21 C22 -178.7(4)
C15 N4 C23 C24 166.3(4)
C27 N4 C23 C24 44.4(5)
C19 N4 C23 C24 -73.4(4)
N4 C23 C24 C25 158.7(3)
C23 C24 C25 C26 -80.6(4)
C15 N4 C27 C28 -55.6(4)
C19 N4 C27 C28 -176.5(3)
C23 N4 C27 C28 63.6(4)
N4 C27 C28 C29 -173.5(3)
C27 C28 C29 C30 67.3(4)
